data_1556431
loop_
_publ_author_name
'Tsukao, M.'
'Hashikawa, Y.'
'Toyama, N.'
'Muraoka, M.'
'Murata, M.'
'Sasamori, T.'
'Wakamiya, A.'
'Murata, Y.'

_publ_section_title
;
 Propeller-Shaped Aluminum Complexes with an Azaperylene Core in the
 Ligands
;
_journal_name_full Inorganics
_journal_page_first 109
_journal_paper_doi 10.3390/inorganics7090109
_journal_volume 7
_journal_year 2019
_chemical_formula_moiety '6(C57 H30 Al N3 O3), C0.90 H1.80 Cl1.80, 6(C2 H3 N)'
_chemical_formula_sum 'C354.9 H199.8 Al6 Cl1.8 N24 O18'
_chemical_formula_weight 5313.67
_space_group_crystal_system trigonal
_space_group_IT_number 148
_space_group_name_Hall '-R 3'
_space_group_name_H-M_alt 'R -3 :H'
_symmetry_space_group_name_H-M 'R -3 :H'
_atom_sites_solution_hydrogens mixed
_cell_angle_alpha 90
_cell_angle_beta 90
_cell_angle_gamma 120
_cell_formula_units_Z 3
_cell_length_a 34.0652(3)
_cell_length_b 34.0652(3)
_cell_length_c 18.1656(2)
_cell_measurement_reflns_used 6965
_cell_measurement_temperature 83(2)
_cell_measurement_theta_max 27.499
_cell_measurement_theta_min 2.582
_cell_volume 18255.9(3)
_computing_cell_refinement CrysAlisPro
_computing_data_collection CrysAlisPro
_computing_data_reduction CrysAlisPro
_computing_molecular_graphics 'Yadokari-XG 2011 (Wakita Nemoto et al., 2011)'
_computing_structure_refinement 'SHELXL-2014/7 (Sheldrick, 2014)'
_computing_structure_solution 'SHELXT-2014/7 (Sheldrick, 2014)'
_diffrn_ambient_temperature 83(2)
_diffrn_measured_fraction_theta_full 0.995
_diffrn_measured_fraction_theta_max 0.995
_diffrn_measurement_device_type 'EIGER X 1M'
_diffrn_measurement_method '\w scans'
_diffrn_radiation_type synchrotron
_diffrn_radiation_wavelength 0.78224
_diffrn_reflns_av_R_equivalents 0.0681
_diffrn_reflns_av_unetI/netI 0.0251
_diffrn_reflns_Laue_measured_fraction_full 0.995
_diffrn_reflns_Laue_measured_fraction_max 0.995
_diffrn_reflns_limit_h_max 40
_diffrn_reflns_limit_h_min -40
_diffrn_reflns_limit_k_max 40
_diffrn_reflns_limit_k_min -40
_diffrn_reflns_limit_l_max 21
_diffrn_reflns_limit_l_min -21
_diffrn_reflns_number 68178
_diffrn_reflns_point_group_measured_fraction_full 0.995
_diffrn_reflns_point_group_measured_fraction_max 0.995
_diffrn_reflns_theta_full 27.499
_diffrn_reflns_theta_max 27.499
_diffrn_reflns_theta_min 2.582
_diffrn_source 'synchrotron radiation SPring-8 BL40XU'
_exptl_absorpt_coefficient_mu 0.161
_exptl_absorpt_correction_T_max 1.034
_exptl_absorpt_correction_T_min 0.977
_exptl_absorpt_correction_type multi-scan
_exptl_absorpt_process_details
;
CrysAlisPro 1.171.39.46 (Rigaku Oxford Diffraction, 2018)
Empirical absorption correction using spherical harmonics,
 implemented in SCALE3 ABSPACK scaling algorithm.
;
_exptl_crystal_colour purple
_exptl_crystal_density_diffrn 1.450
_exptl_crystal_description needle
_exptl_crystal_F_000 8249
_exptl_crystal_size_max 0.020
_exptl_crystal_size_mid 0.020
_exptl_crystal_size_min 0.010
_exptl_transmission_factor_max 1.03425
_exptl_transmission_factor_min 0.97672
_refine_diff_density_max 0.554
_refine_diff_density_min -0.384
_refine_diff_density_rms 0.050
_refine_ls_extinction_coef .
_refine_ls_extinction_method none
_refine_ls_goodness_of_fit_ref 1.124
_refine_ls_hydrogen_treatment mixed
_refine_ls_matrix_type full
_refine_ls_number_parameters 613
_refine_ls_number_reflns 6965
_refine_ls_number_restraints 3
_refine_ls_restrained_S_all 1.139
_refine_ls_R_factor_all 0.0957
_refine_ls_R_factor_gt 0.0791
_refine_ls_shift/su_max 0.001
_refine_ls_shift/su_mean 0.000
_refine_ls_structure_factor_coef Fsqd
_refine_ls_weighting_details 'w=1/[\s^2^(Fo^2^)+(0.1128P)^2^+30.2208P] where P=(Fo^2^+2Fc^2^)/3'
_refine_ls_weighting_scheme calc
_refine_ls_wR_factor_gt 0.2134
_refine_ls_wR_factor_ref 0.2317
_reflns_Friedel_coverage 0.000
_reflns_Friedel_fraction_full .
_reflns_Friedel_fraction_max .
_reflns_number_gt 5595
_reflns_number_total 6965
_reflns_threshold_expression 'I > 2\s(I)'
_cod_data_source_file compoundAl_L3_3.cif
_cod_data_source_block compoundAl(L3)3
_cod_original_cell_volume 18255.9(4)
_cod_original_sg_symbol_H-M 'R -3'
_cod_original_formula_sum 'C354.90 H199.80 Al6 Cl1.80 N24 O18'
_cod_database_code 1556431
_shelx_space_group_comment
;
The symmetry employed for this shelxl refinement is uniquely defined
by the following loop, which should always be used as a source of
symmetry information in preference to the above space-group names.
They are only intended as comments.
;
_shelx_estimated_absorpt_t_min 0.997
_shelx_estimated_absorpt_t_max 0.998

loop_
_space_group_symop_operation_xyz
'x, y, z'
'-y, x-y, z'
'-x+y, -x, z'
'x+2/3, y+1/3, z+1/3'
'-y+2/3, x-y+1/3, z+1/3'
'-x+y+2/3, -x+1/3, z+1/3'
'x+1/3, y+2/3, z+2/3'
'-y+1/3, x-y+2/3, z+2/3'
'-x+y+1/3, -x+2/3, z+2/3'
'-x, -y, -z'
'y, -x+y, -z'
'x-y, x, -z'
'-x+2/3, -y+1/3, -z+1/3'
'y+2/3, -x+y+1/3, -z+1/3'
'x-y+2/3, x+1/3, -z+1/3'
'-x+1/3, -y+2/3, -z+2/3'
'y+1/3, -x+y+2/3, -z+2/3'
'x-y+1/3, x+2/3, -z+2/3'

loop_
_atom_site_label
_atom_site_type_symbol
_atom_site_fract_x
_atom_site_fract_y
_atom_site_fract_z
_atom_site_U_iso_or_equiv
_atom_site_adp_type
_atom_site_occupancy
_atom_site_site_symmetry_order
_atom_site_calc_flag
_atom_site_refinement_flags_posn
_atom_site_refinement_flags_adp
_atom_site_refinement_flags_occupancy
_atom_site_disorder_assembly
_atom_site_disorder_group
Al01 Al 0.66001(3) 0.00009(3) 0.15212(5) 0.0587(3) Uani 1 1 d . . . . .
N3 N 0.61705(9) -0.05568(9) 0.20935(14) 0.0621(7) Uani 1 1 d . . . . .
O1 O 0.70989(8) 0.00495(8) 0.20432(12) 0.0657(6) Uani 1 1 d . . . . .
O2 O 0.65304(8) 0.03959(8) 0.21388(12) 0.0665(6) Uani 1 1 d . . . . .
O3 O 0.60797(8) -0.01519(8) 0.09539(12) 0.0674(6) Uani 1 1 d . . . . .
N2 N 0.67512(10) -0.03860(9) 0.08370(14) 0.0653(7) Uani 1 1 d . . . . .
C007 C 0.57459(12) -0.07474(11) 0.18077(17) 0.0611(8) Uani 1 1 d . . . . .
N1 N 0.69854(9) 0.05681(10) 0.09205(14) 0.0632(7) Uani 1 1 d . . . . .
C009 C 0.54566(12) -0.13492(11) 0.27187(17) 0.0611(8) Uani 1 1 d . . . . .
C010 C 0.49381(12) -0.13080(12) 0.17744(18) 0.0643(8) Uani 1 1 d . . . . .
C011 C 0.57096(12) -0.05175(12) 0.11727(18) 0.0637(8) Uani 1 1 d . . . . .
C012 C 0.50738(12) -0.17623(12) 0.30196(18) 0.0639(8) Uani 1 1 d . . . . .
C013 C 0.72337(11) 0.13729(12) 0.09784(17) 0.0623(8) Uani 1 1 d . . . . .
C014 C 0.45552(12) -0.17058(12) 0.21015(19) 0.0672(9) Uani 1 1 d . . . . .
C015 C 0.72088(12) 0.17279(12) 0.13477(18) 0.0645(8) Uani 1 1 d . . . . .
C016 C 0.46371(12) -0.19271(12) 0.27109(19) 0.0673(9) Uani 1 1 d . . . . .
C017 C 0.74955(11) 0.14475(12) 0.03196(17) 0.0634(8) Uani 1 1 d . . . . .
C018 C 0.53727(12) -0.11402(11) 0.20954(17) 0.0621(8) Uani 1 1 d . . . . .
C019 C 0.77612(12) 0.19078(13) 0.00403(18) 0.0680(9) Uani 1 1 d . . . . .
C020 C 0.58930(12) -0.11452(12) 0.29907(18) 0.0660(9) Uani 1 1 d . . . . .
H1 H 0.5957 -0.1276 0.3402 0.079 Uiso 1 1 calc R U . . .
C021 C 0.71157(12) -0.04086(12) 0.10970(18) 0.0648(8) Uani 1 1 d . . . . .
C022 C 0.72970(13) -0.06458(12) 0.07507(19) 0.0691(9) Uani 1 1 d . . . . .
C023 C 0.69942(11) 0.09320(12) 0.12565(17) 0.0618(8) Uani 1 1 d . . . . .
C024 C 0.62380(12) -0.07562(12) 0.26810(17) 0.0653(8) Uani 1 1 d . . . . .
H2 H 0.6533 -0.0625 0.2889 0.078 Uiso 1 1 calc R U . . .
C025 C 0.67108(13) -0.08651(12) -0.01508(19) 0.0714(9) Uani 1 1 d . . . . .
H14 H 0.6560 -0.1021 -0.0588 0.086 Uiso 1 1 calc R U . . .
C026 C 0.41162(13) -0.18810(14) 0.1852(2) 0.0766(10) Uani 1 1 d . . . . .
H3 H 0.4058 -0.1732 0.1460 0.092 Uiso 1 1 calc R U . . .
C027 C 0.67346(12) 0.08216(12) 0.19220(17) 0.0632(8) Uani 1 1 d . . . . .
C028 C 0.77266(12) 0.22661(12) 0.03987(19) 0.0671(9) Uani 1 1 d . . . . .
C029 C 0.74736(12) 0.10703(13) -0.00030(18) 0.0676(9) Uani 1 1 d . . . . .
H24 H 0.7638 0.1105 -0.0444 0.081 Uiso 1 1 calc R U . . .
C030 C 0.74496(13) 0.21837(12) 0.10385(19) 0.0698(9) Uani 1 1 d . . . . .
C031 C 0.76940(14) -0.06289(13) 0.1048(2) 0.0743(10) Uani 1 1 d . . . . .
C032 C 0.67173(12) 0.11709(12) 0.22680(19) 0.0673(9) Uani 1 1 d . . . . .
H25 H 0.6545 0.1112 0.2707 0.081 Uiso 1 1 calc R U . . .
C033 C 0.74211(14) 0.25441(13) 0.1329(2) 0.0765(10) Uani 1 1 d . . . . .
H26 H 0.7236 0.2495 0.1749 0.092 Uiso 1 1 calc R U . . .
C034 C 0.52841(13) -0.06913(13) 0.08625(19) 0.0691(9) Uani 1 1 d . . . . .
H4 H 0.5244 -0.0549 0.0442 0.083 Uiso 1 1 calc R U . . .
C035 C 0.72924(12) -0.01704(12) 0.17770(18) 0.0640(8) Uani 1 1 d . . . . .
C036 C 0.76717(15) -0.11128(13) 0.0005(2) 0.0780(10) Uani 1 1 d . . . . .
C037 C 0.72200(12) 0.06454(12) 0.02983(17) 0.0655(8) Uani 1 1 d . . . . .
H27 H 0.7212 0.0395 0.0052 0.079 Uiso 1 1 calc R U . . .
C038 C 0.49116(13) -0.10760(13) 0.11634(19) 0.0700(9) Uani 1 1 d . . . . .
H5 H 0.4624 -0.1185 0.0937 0.084 Uiso 1 1 calc R U . . .
C039 C 0.65599(13) -0.06068(12) 0.02186(18) 0.0676(9) Uani 1 1 d . . . . .
H15 H 0.6312 -0.0588 0.0021 0.081 Uiso 1 1 calc R U . . .
C040 C 0.72488(14) -0.11714(13) -0.0236(2) 0.0749(10) Uani 1 1 d . . . . .
C041 C 0.70752(13) -0.08985(12) 0.01060(19) 0.0699(9) Uani 1 1 d . . . . .
C042 C 0.82897(13) 0.24509(14) -0.0855(2) 0.0768(10) Uani 1 1 d . . . . .
H28 H 0.8480 0.2513 -0.1272 0.092 Uiso 1 1 calc R U . . .
C043 C 0.42609(13) -0.23279(12) 0.3015(2) 0.0715(9) Uani 1 1 d . . . . .
C044 C 0.69483(12) 0.16105(12) 0.19880(18) 0.0668(9) Uani 1 1 d . . . . .
H29 H 0.6927 0.1842 0.2246 0.080 Uiso 1 1 calc R U . . .
C045 C 0.76459(13) -0.01915(13) 0.2087(2) 0.0740(10) Uani 1 1 d . . . . .
H16 H 0.7760 -0.0055 0.2552 0.089 Uiso 1 1 calc R U . . .
C046 C 0.79118(15) -0.08268(14) 0.0623(2) 0.0797(10) Uani 1 1 d . . . . .
C047 C 0.80392(12) 0.20080(13) -0.0578(2) 0.0740(10) Uani 1 1 d . . . . .
H30 H 0.8059 0.1770 -0.0817 0.089 Uiso 1 1 calc R U . . .
C048 C 0.76547(15) 0.29758(14) 0.1025(2) 0.0830(11) Uani 1 1 d . . . . .
H31 H 0.7624 0.3214 0.1237 0.100 Uiso 1 1 calc R U . . .
C049 C 0.51293(14) -0.19938(13) 0.3599(2) 0.0744(9) Uani 1 1 d . . . . .
H6 H 0.5423 -0.1884 0.3803 0.089 Uiso 1 1 calc R U . . .
C050 C 0.78419(14) -0.04153(14) 0.1719(2) 0.0800(10) Uani 1 1 d . . . . .
H17 H 0.8091 -0.0419 0.1947 0.096 Uiso 1 1 calc R U . . .
C051 C 0.38243(13) -0.24910(14) 0.2719(2) 0.0790(10) Uani 1 1 d . . . . .
H7 H 0.3575 -0.2758 0.2914 0.095 Uiso 1 1 calc R U . . .
C052 C 0.37567(15) -0.22679(15) 0.2155(2) 0.0852(11) Uani 1 1 d . . . . .
H8 H 0.3460 -0.2379 0.1966 0.102 Uiso 1 1 calc R U . . .
C053 C 0.79751(13) 0.27133(13) 0.0105(2) 0.0763(10) Uani 1 1 d . . . . .
C054 C 0.43423(14) -0.25470(13) 0.3610(2) 0.0785(10) Uani 1 1 d . . . . .
H9 H 0.4097 -0.2813 0.3818 0.094 Uiso 1 1 calc R U . . .
C055 C 0.47666(14) -0.23816(13) 0.3888(2) 0.0788(10) Uani 1 1 d . . . . .
H10 H 0.4815 -0.2534 0.4286 0.095 Uiso 1 1 calc R U . . .
C056 C 0.70217(16) -0.14755(13) -0.0790(2) 0.0848(11) Uani 1 1 d . . . . .
H18 H 0.6735 -0.1523 -0.0943 0.102 Uiso 1 1 calc R U . . .
C057 C 0.82564(14) 0.27927(14) -0.0520(2) 0.0816(11) Uani 1 1 d . . . . .
H32 H 0.8426 0.3092 -0.0710 0.098 Uiso 1 1 calc R U . . .
C058 C 0.79292(15) 0.30616(14) 0.0423(2) 0.0856(11) Uani 1 1 d . . . . .
H33 H 0.8088 0.3359 0.0222 0.103 Uiso 1 1 calc R U . . .
C059 C 0.76126(18) -0.16431(15) -0.0940(2) 0.0917(13) Uani 1 1 d . . . . .
H19 H 0.7735 -0.1803 -0.1190 0.110 Uiso 1 1 calc R U . . .
C060 C 0.78674(17) -0.13385(15) -0.0380(2) 0.0859(12) Uani 1 1 d . . . . .
C061 C 0.83386(16) -0.07550(16) 0.0777(2) 0.0889(12) Uani 1 1 d . . . . .
H20 H 0.8505 -0.0558 0.1171 0.107 Uiso 1 1 calc R U . . .
C062 C 0.72016(18) -0.17168(15) -0.1134(2) 0.0913(13) Uani 1 1 d . . . . .
H21 H 0.7033 -0.1933 -0.1505 0.110 Uiso 1 1 calc R U . . .
C063 C 0.83027(18) -0.12523(17) -0.0176(3) 0.0945(13) Uani 1 1 d . . . . .
H22 H 0.8435 -0.1401 -0.0432 0.113 Uiso 1 1 calc R U . . .
C064 C 0.85361(18) -0.09626(18) 0.0375(3) 0.0965(13) Uani 1 1 d . . . . .
H23 H 0.8834 -0.0900 0.0490 0.116 Uiso 1 1 calc R U . . .
C71 C 0.5590(2) 0.04594(19) 0.1592(3) 0.1246(19) Uani 1 1 d . . . . .
H11 H 0.5761 0.0788 0.1517 0.187 Uiso 1 1 calc R U . . .
H12 H 0.5768 0.0325 0.1409 0.187 Uiso 1 1 calc R U . . .
H13 H 0.5530 0.0394 0.2118 0.187 Uiso 1 1 calc R U . . .
C72 C 0.5158(3) 0.0265(3) 0.1188(5) 0.153(3) Uani 1 1 d . . . . .
N4 N 0.4827(3) 0.0105(3) 0.0863(5) 0.218(4) Uani 1 1 d . . . . .
C73 C 0.6667 0.3333 0.3333 0.279(16) Uiso 0.9 6 d DS . P . .
H73 H 0.648(7) 0.346(8) 0.332(13) 0.334 Uiso 0.3 1 d D U P A 1
Cl1 Cl 0.7107(4) 0.3636(4) 0.4085(6) 0.256(4) Uiso 0.3 1 d D . P B 1

loop_
_atom_site_aniso_label
_atom_site_aniso_U_11
_atom_site_aniso_U_22
_atom_site_aniso_U_33
_atom_site_aniso_U_23
_atom_site_aniso_U_13
_atom_site_aniso_U_12
Al01 0.0674(6) 0.0608(6) 0.0449(5) 0.0008(4) 0.0001(4) 0.0299(5)
N3 0.0669(17) 0.0677(17) 0.0499(14) -0.0017(12) -0.0036(12) 0.0324(14)
O1 0.0716(14) 0.0723(14) 0.0515(12) -0.0027(10) 0.0004(10) 0.0348(12)
O2 0.0762(15) 0.0681(14) 0.0520(12) 0.0053(10) 0.0066(11) 0.0336(12)
O3 0.0756(15) 0.0709(15) 0.0543(13) 0.0071(11) 0.0000(11) 0.0357(13)
N2 0.0775(18) 0.0637(16) 0.0493(14) 0.0006(12) -0.0002(13) 0.0313(15)
C007 0.070(2) 0.0644(19) 0.0486(16) -0.0022(14) 0.0003(15) 0.0334(17)
N1 0.0697(17) 0.0702(17) 0.0461(14) -0.0005(12) 0.0015(12) 0.0323(14)
C009 0.072(2) 0.0640(19) 0.0493(16) -0.0027(14) -0.0009(15) 0.0354(17)
C010 0.072(2) 0.070(2) 0.0532(17) -0.0057(15) -0.0027(15) 0.0381(18)
C011 0.073(2) 0.067(2) 0.0516(17) -0.0012(15) -0.0052(16) 0.0359(18)
C012 0.075(2) 0.0643(19) 0.0544(17) -0.0033(15) -0.0017(16) 0.0366(17)
C013 0.0656(19) 0.068(2) 0.0503(17) 0.0007(15) -0.0055(14) 0.0312(17)
C014 0.071(2) 0.073(2) 0.0596(19) -0.0056(16) -0.0026(16) 0.0371(18)
C015 0.068(2) 0.069(2) 0.0538(18) 0.0004(15) -0.0055(15) 0.0325(17)
C016 0.076(2) 0.069(2) 0.0577(18) -0.0057(16) 0.0043(16) 0.0368(18)
C017 0.066(2) 0.073(2) 0.0489(16) 0.0013(15) -0.0077(14) 0.0331(17)
C018 0.073(2) 0.068(2) 0.0486(16) -0.0040(15) -0.0018(15) 0.0374(17)
C019 0.065(2) 0.079(2) 0.0526(18) 0.0062(16) -0.0046(15) 0.0303(18)
C020 0.081(2) 0.066(2) 0.0499(17) 0.0015(15) -0.0040(16) 0.0368(18)
C021 0.071(2) 0.068(2) 0.0549(18) 0.0056(15) 0.0023(15) 0.0343(17)
C022 0.077(2) 0.070(2) 0.0554(18) 0.0055(16) 0.0041(16) 0.0335(18)
C023 0.0653(19) 0.071(2) 0.0507(17) -0.0012(15) -0.0033(14) 0.0353(17)
C024 0.073(2) 0.072(2) 0.0488(17) 0.0019(15) -0.0034(15) 0.0343(18)
C025 0.086(2) 0.066(2) 0.0506(18) 0.0006(15) -0.0003(17) 0.0292(19)
C026 0.075(2) 0.083(2) 0.070(2) -0.0009(19) -0.0008(18) 0.038(2)
C027 0.069(2) 0.071(2) 0.0487(16) 0.0039(15) -0.0008(15) 0.0343(17)
C028 0.067(2) 0.073(2) 0.0555(18) 0.0071(16) -0.0058(16) 0.0300(17)
C029 0.069(2) 0.082(2) 0.0487(17) 0.0042(16) 0.0017(15) 0.0350(18)
C030 0.074(2) 0.072(2) 0.061(2) 0.0000(17) -0.0116(17) 0.0346(19)
C031 0.087(3) 0.073(2) 0.064(2) 0.0015(17) 0.0026(18) 0.042(2)
C032 0.075(2) 0.075(2) 0.0542(18) -0.0006(16) 0.0021(16) 0.0393(19)
C033 0.083(2) 0.077(2) 0.065(2) -0.0008(18) -0.0075(18) 0.037(2)
C034 0.081(2) 0.078(2) 0.0531(18) 0.0016(16) -0.0007(16) 0.044(2)
C035 0.069(2) 0.066(2) 0.0514(17) 0.0009(15) 0.0023(15) 0.0295(17)
C036 0.100(3) 0.072(2) 0.067(2) 0.0117(18) 0.013(2) 0.047(2)
C037 0.074(2) 0.073(2) 0.0491(17) -0.0017(15) -0.0008(15) 0.0357(18)
C038 0.074(2) 0.081(2) 0.0582(19) -0.0067(17) -0.0066(17) 0.041(2)
C039 0.079(2) 0.066(2) 0.0522(18) 0.0003(15) 0.0001(16) 0.0323(18)
C040 0.092(3) 0.067(2) 0.062(2) 0.0062(17) 0.0122(19) 0.036(2)
C041 0.084(2) 0.064(2) 0.0548(18) 0.0078(15) 0.0094(17) 0.0317(18)
C042 0.066(2) 0.080(2) 0.074(2) 0.020(2) 0.0023(17) 0.0286(19)
C043 0.080(2) 0.069(2) 0.064(2) -0.0019(17) 0.0049(18) 0.0360(19)
C044 0.077(2) 0.071(2) 0.0558(18) -0.0041(16) -0.0035(16) 0.0393(18)
C045 0.081(2) 0.084(2) 0.0565(19) -0.0057(17) -0.0040(17) 0.041(2)
C046 0.093(3) 0.087(3) 0.067(2) 0.0170(19) 0.011(2) 0.051(2)
C047 0.069(2) 0.081(2) 0.066(2) 0.0089(18) -0.0029(17) 0.0331(19)
C048 0.094(3) 0.072(2) 0.080(3) -0.001(2) -0.011(2) 0.038(2)
C049 0.079(2) 0.073(2) 0.070(2) 0.0023(18) -0.0020(18) 0.037(2)
C050 0.085(3) 0.090(3) 0.068(2) 0.004(2) -0.0029(19) 0.046(2)
C051 0.070(2) 0.080(2) 0.078(2) -0.003(2) 0.0017(19) 0.031(2)
C052 0.077(3) 0.092(3) 0.085(3) -0.002(2) 0.000(2) 0.041(2)
C053 0.078(2) 0.070(2) 0.069(2) 0.0053(18) -0.0112(18) 0.0279(19)
C054 0.081(3) 0.067(2) 0.078(2) 0.0021(19) 0.008(2) 0.030(2)
C055 0.092(3) 0.069(2) 0.076(2) 0.0149(18) 0.002(2) 0.040(2)
C056 0.110(3) 0.075(2) 0.068(2) 0.0051(19) 0.013(2) 0.045(2)
C057 0.076(2) 0.078(3) 0.076(2) 0.017(2) -0.0026(19) 0.028(2)
C058 0.092(3) 0.073(2) 0.084(3) 0.010(2) -0.007(2) 0.036(2)
C059 0.119(4) 0.081(3) 0.078(3) 0.008(2) 0.024(3) 0.053(3)
C060 0.117(3) 0.086(3) 0.070(2) 0.015(2) 0.021(2) 0.062(3)
C061 0.105(3) 0.106(3) 0.072(2) 0.009(2) 0.005(2) 0.065(3)
C062 0.117(4) 0.081(3) 0.075(3) -0.004(2) 0.013(3) 0.049(3)
C063 0.117(4) 0.103(3) 0.087(3) 0.018(3) 0.024(3) 0.072(3)
C064 0.116(4) 0.114(4) 0.085(3) 0.011(3) 0.006(3) 0.076(3)
C71 0.136(5) 0.102(4) 0.120(4) 0.002(3) -0.019(4) 0.048(3)
C72 0.184(8) 0.160(6) 0.147(6) -0.026(5) -0.037(6) 0.112(6)
N4 0.216(8) 0.220(8) 0.257(9) -0.090(7) -0.111(7) 0.139(7)

loop_
_atom_type_symbol
_atom_type_description
_atom_type_scat_dispersion_real
_atom_type_scat_dispersion_imag
_atom_type_scat_source
C C -0.0020 0.0020 'International Tables Vol C Tables 4.2.6.8 and 6.1.1.4'
H H 0.0000 0.0000 'International Tables Vol C Tables 4.2.6.8 and 6.1.1.4'
N N -0.0031 0.0041 'International Tables Vol C Tables 4.2.6.8 and 6.1.1.4'
O O -0.0041 0.0075 'International Tables Vol C Tables 4.2.6.8 and 6.1.1.4'
Al Al 0.0674 0.0633 'International Tables Vol C Tables 4.2.6.8 and 6.1.1.4'
Cl Cl 0.1427 0.1931 'International Tables Vol C Tables 4.2.6.8 and 6.1.1.4'

loop_
_geom_angle_atom_site_label_1
_geom_angle_atom_site_label_2
_geom_angle_atom_site_label_3
_geom_angle
_geom_angle_site_symmetry_1
_geom_angle_site_symmetry_3
O2 Al01 O1 93.95(11) . .
O2 Al01 O3 94.99(11) . .
O1 Al01 O3 169.80(12) . .
O2 Al01 N3 94.35(11) . .
O1 Al01 N3 91.22(11) . .
O3 Al01 N3 83.23(11) . .
O2 Al01 N1 83.73(11) . .
O1 Al01 N1 93.53(11) . .
O3 Al01 N1 92.31(11) . .
N3 Al01 N1 174.99(13) . .
O2 Al01 N2 173.78(12) . .
O1 Al01 N2 81.75(11) . .
O3 Al01 N2 89.71(11) . .
N3 Al01 N2 90.24(11) . .
N1 Al01 N2 92.03(11) . .
C024 N3 C007 118.2(3) . .
C024 N3 Al01 131.2(2) . .
C007 N3 Al01 110.6(2) . .
C035 O1 Al01 117.0(2) . .
C027 O2 Al01 115.4(2) . .
C011 O3 Al01 114.8(2) . .
C039 N2 C021 117.6(3) . .
C039 N2 Al01 131.7(3) . .
C021 N2 Al01 110.7(2) . .
N3 C007 C018 123.6(3) . .
N3 C007 C011 114.1(3) . .
C018 C007 C011 122.3(3) . .
C037 N1 C023 117.4(3) . .
C037 N1 Al01 133.1(2) . .
C023 N1 Al01 109.5(2) . .
C020 C009 C018 117.6(3) . .
C020 C009 C012 124.6(3) . .
C018 C009 C012 117.8(3) . .
C038 C010 C018 116.7(3) . .
C038 C010 C014 124.8(3) . .
C018 C010 C014 118.4(3) . .
O3 C011 C034 125.9(3) . .
O3 C011 C007 117.2(3) . .
C034 C011 C007 116.9(3) . .
C049 C012 C016 119.4(3) . .
C049 C012 C009 121.5(3) . .
C016 C012 C009 119.2(3) . .
C023 C013 C015 119.5(3) . .
C023 C013 C017 117.9(3) . .
C015 C013 C017 122.6(3) . .
C026 C014 C016 118.5(3) . .
C026 C014 C010 122.7(3) . .
C016 C014 C010 118.8(3) . .
C044 C015 C013 116.7(3) . .
C044 C015 C030 124.4(3) . .
C013 C015 C030 118.9(3) . .
C012 C016 C043 119.1(3) . .
C012 C016 C014 122.4(3) . .
C043 C016 C014 118.6(3) . .
C029 C017 C013 116.7(3) . .
C029 C017 C019 124.8(3) . .
C013 C017 C019 118.5(3) . .
C007 C018 C010 119.7(3) . .
C007 C018 C009 117.0(3) . .
C010 C018 C009 123.3(3) . .
C047 C019 C028 119.3(3) . .
C047 C019 C017 121.6(4) . .
C028 C019 C017 119.1(3) . .
C024 C020 C009 121.7(3) . .
N2 C021 C022 123.9(3) . .
N2 C021 C035 113.7(3) . .
C022 C021 C035 122.4(3) . .
C021 C022 C041 117.9(3) . .
C021 C022 C031 119.5(3) . .
C041 C022 C031 122.7(3) . .
N1 C023 C013 123.3(3) . .
N1 C023 C027 114.0(3) . .
C013 C023 C027 122.6(3) . .
N3 C024 C020 122.1(3) . .
C041 C025 C039 121.3(3) . .
C014 C026 C052 122.1(4) . .
O2 C027 C032 126.2(3) . .
O2 C027 C023 117.3(3) . .
C032 C027 C023 116.6(3) . .
C053 C028 C030 119.6(4) . .
C053 C028 C019 118.7(3) . .
C030 C028 C019 121.7(3) . .
C037 C029 C017 121.6(3) . .
C033 C030 C028 117.8(3) . .
C033 C030 C015 123.1(4) . .
C028 C030 C015 119.1(3) . .
C050 C031 C022 116.3(4) . .
C050 C031 C046 125.4(4) . .
C022 C031 C046 118.2(3) . .
C027 C032 C044 121.2(3) . .
C030 C033 C048 122.1(4) . .
C011 C034 C038 120.5(3) . .
O1 C035 C045 125.9(3) . .
O1 C035 C021 116.8(3) . .
C045 C035 C021 117.2(3) . .
C040 C036 C060 119.2(4) . .
C040 C036 C046 121.8(4) . .
C060 C036 C046 119.0(4) . .
N1 C037 C029 123.0(3) . .
C010 C038 C034 123.8(3) . .
N2 C039 C025 122.3(3) . .
C056 C040 C036 118.7(4) . .
C056 C040 C041 122.4(4) . .
C036 C040 C041 118.9(3) . .
C025 C041 C022 117.0(3) . .
C025 C041 C040 124.9(3) . .
C022 C041 C040 118.1(4) . .
C057 C042 C047 119.4(4) . .
C051 C043 C054 122.0(4) . .
C051 C043 C016 119.5(3) . .
C054 C043 C016 118.5(4) . .
C032 C044 C015 123.3(3) . .
C035 C045 C050 120.2(3) . .
C061 C046 C036 118.1(4) . .
C061 C046 C031 123.3(4) . .
C036 C046 C031 118.7(4) . .
C019 C047 C042 121.6(4) . .
C058 C048 C033 120.7(4) . .
C012 C049 C055 121.4(4) . .
C031 C050 C045 123.9(4) . .
C052 C051 C043 120.5(4) . .
C051 C052 C026 120.9(4) . .
C058 C053 C057 121.3(4) . .
C058 C053 C028 119.6(4) . .
C057 C053 C028 119.1(4) . .
C055 C054 C043 120.8(4) . .
C054 C055 C049 120.8(4) . .
C040 C056 C062 121.7(5) . .
C042 C057 C053 121.9(4) . .
C048 C058 C053 120.1(4) . .
C062 C059 C060 122.1(4) . .
C059 C060 C063 122.8(4) . .
C059 C060 C036 118.1(4) . .
C063 C060 C036 119.0(4) . .
C046 C061 C064 122.3(5) . .
C059 C062 C056 119.8(4) . .
C064 C063 C060 121.4(4) . .
C063 C064 C061 120.0(5) . .
N4 C72 C71 177.6(9) . .
Cl1 C73 Cl1 105.7(6) . 18_545
Cl1 C73 Cl1 74.3(6) . 3_665
Cl1 C73 Cl1 180.0 18_545 3_665
Cl1 C73 Cl1 180.0 . 16_655
Cl1 C73 Cl1 74.3(6) 18_545 16_655
Cl1 C73 Cl1 105.7(6) 3_665 16_655
Cl1 C73 Cl1 74.3(6) . 2_655
Cl1 C73 Cl1 105.7(6) 18_545 2_655
Cl1 C73 Cl1 74.3(6) 3_665 2_655
Cl1 C73 Cl1 105.7(6) 16_655 2_655
Cl1 C73 Cl1 105.7(6) . 17
Cl1 C73 Cl1 74.3(6) 18_545 17
Cl1 C73 Cl1 105.7(6) 3_665 17
Cl1 C73 Cl1 74.3(6) 16_655 17
Cl1 C73 Cl1 180.0 2_655 17
C73 Cl1 Cl1 52.9(3) . 3_665
C73 Cl1 Cl1 52.9(3) . 2_655
Cl1 Cl1 Cl1 60.001(3) 3_665 2_655

loop_
_geom_bond_atom_site_label_1
_geom_bond_atom_site_label_2
_geom_bond_distance
_geom_bond_site_symmetry_2
Al01 O2 1.856(2) .
Al01 O1 1.879(2) .
Al01 O3 1.885(3) .
Al01 N3 2.013(3) .
Al01 N1 2.028(3) .
Al01 N2 2.055(3) .
N3 C024 1.345(4) .
N3 C007 1.358(4) .
O1 C035 1.313(4) .
O2 C027 1.316(4) .
O3 C011 1.315(4) .
N2 C039 1.327(4) .
N2 C021 1.366(4) .
C007 C018 1.407(5) .
C007 C011 1.434(5) .
N1 C037 1.332(4) .
N1 C023 1.368(4) .
C009 C020 1.380(5) .
C009 C018 1.440(4) .
C009 C012 1.464(5) .
C010 C038 1.391(5) .
C010 C018 1.418(5) .
C010 C014 1.457(5) .
C011 C034 1.382(5) .
C012 C049 1.384(5) .
C012 C016 1.417(5) .
C013 C023 1.397(5) .
C013 C015 1.422(5) .
C013 C017 1.437(5) .
C014 C026 1.380(5) .
C014 C016 1.443(5) .
C015 C044 1.395(5) .
C015 C030 1.458(5) .
C016 C043 1.436(5) .
C017 C029 1.380(5) .
C017 C019 1.455(5) .
C019 C047 1.397(5) .
C019 C028 1.439(5) .
C020 C024 1.377(5) .
C021 C022 1.389(5) .
C021 C035 1.434(5) .
C022 C041 1.426(5) .
C022 C031 1.431(5) .
C023 C027 1.433(5) .
C025 C041 1.383(5) .
C025 C039 1.393(5) .
C026 C052 1.388(6) .
C027 C032 1.373(5) .
C028 C053 1.425(5) .
C028 C030 1.433(5) .
C029 C037 1.375(5) .
C030 C033 1.383(5) .
C031 C050 1.379(5) .
C031 C046 1.450(5) .
C032 C044 1.394(5) .
C033 C048 1.389(5) .
C034 C038 1.401(5) .
C035 C045 1.363(5) .
C036 C040 1.421(6) .
C036 C060 1.427(6) .
C036 C046 1.443(6) .
C040 C056 1.372(6) .
C040 C041 1.466(5) .
C042 C057 1.368(6) .
C042 C047 1.404(5) .
C043 C051 1.408(5) .
C043 C054 1.418(5) .
C045 C050 1.407(5) .
C046 C061 1.377(6) .
C048 C058 1.372(6) .
C049 C055 1.384(5) .
C051 C052 1.362(6) .
C053 C058 1.397(6) .
C053 C057 1.422(6) .
C054 C055 1.359(5) .
C056 C062 1.395(6) .
C059 C062 1.340(6) .
C059 C060 1.401(6) .
C060 C063 1.410(6) .
C061 C064 1.401(6) .
C063 C064 1.351(7) .
C71 C72 1.474(10) .
C72 N4 1.140(9) .
C73 Cl1 1.905(8) .
C73 Cl1 1.905(8) 18_545
C73 Cl1 1.905(8) 3_665
C73 Cl1 1.905(8) 16_655
C73 Cl1 1.905(8) 2_655
C73 Cl1 1.905(8) 17
Cl1 Cl1 2.301(18) 3_665
Cl1 Cl1 2.301(18) 2_655

loop_
_geom_hbond_atom_site_label_D
_geom_hbond_atom_site_label_H
_geom_hbond_atom_site_label_A
_geom_hbond_distance_DH
_geom_hbond_distance_HA
_geom_hbond_distance_DA
_geom_hbond_angle_DHA
_geom_hbond_site_symmetry_A
C71 H12 O3 0.98 2.49 3.454(7) 169.2 .

loop_
_geom_torsion_atom_site_label_1
_geom_torsion_atom_site_label_2
_geom_torsion_atom_site_label_3
_geom_torsion_atom_site_label_4
_geom_torsion
_geom_torsion_site_symmetry_1
_geom_torsion_site_symmetry_2
_geom_torsion_site_symmetry_3
_geom_torsion_site_symmetry_4
O2 Al01 O1 C035 -177.0(2) . . . .
O3 Al01 O1 C035 31.8(7) . . . .
N3 Al01 O1 C035 88.6(2) . . . .
N1 Al01 O1 C035 -93.0(2) . . . .
N2 Al01 O1 C035 -1.5(2) . . . .
O1 Al01 O2 C027 94.3(2) . . . .
O3 Al01 O2 C027 -90.6(2) . . . .
N3 Al01 O2 C027 -174.2(2) . . . .
N1 Al01 O2 C027 1.2(2) . . . .
O2 Al01 O3 C011 -93.7(2) . . . .
O1 Al01 O3 C011 57.5(7) . . . .
N3 Al01 O3 C011 0.1(2) . . . .
N1 Al01 O3 C011 -177.6(2) . . . .
N2 Al01 O3 C011 90.4(2) . . . .
C024 N3 C007 C018 0.4(5) . . . .
Al01 N3 C007 C018 -179.6(3) . . . .
C024 N3 C007 C011 -178.6(3) . . . .
Al01 N3 C007 C011 1.4(3) . . . .
Al01 O3 C011 C034 178.0(3) . . . .
Al01 O3 C011 C007 0.6(4) . . . .
N3 C007 C011 O3 -1.4(4) . . . .
C018 C007 C011 O3 179.6(3) . . . .
N3 C007 C011 C034 -179.1(3) . . . .
C018 C007 C011 C034 2.0(5) . . . .
C020 C009 C012 C049 -2.6(5) . . . .
C018 C009 C012 C049 177.4(3) . . . .
C020 C009 C012 C016 177.2(3) . . . .
C018 C009 C012 C016 -2.8(5) . . . .
C038 C010 C014 C026 -3.3(6) . . . .
C018 C010 C014 C026 176.7(3) . . . .
C038 C010 C014 C016 176.6(3) . . . .
C018 C010 C014 C016 -3.4(5) . . . .
C023 C013 C015 C044 1.4(5) . . . .
C017 C013 C015 C044 -179.0(3) . . . .
C023 C013 C015 C030 -178.2(3) . . . .
C017 C013 C015 C030 1.4(5) . . . .
C049 C012 C016 C043 0.9(5) . . . .
C009 C012 C016 C043 -179.0(3) . . . .
C049 C012 C016 C014 -179.3(3) . . . .
C009 C012 C016 C014 0.8(5) . . . .
C026 C014 C016 C012 -177.8(3) . . . .
C010 C014 C016 C012 2.3(5) . . . .
C026 C014 C016 C043 2.0(5) . . . .
C010 C014 C016 C043 -177.9(3) . . . .
C023 C013 C017 C029 2.6(5) . . . .
C015 C013 C017 C029 -177.0(3) . . . .
C023 C013 C017 C019 -177.5(3) . . . .
C015 C013 C017 C019 2.9(5) . . . .
N3 C007 C018 C010 178.1(3) . . . .
C011 C007 C018 C010 -3.0(5) . . . .
N3 C007 C018 C009 -1.2(5) . . . .
C011 C007 C018 C009 177.7(3) . . . .
C038 C010 C018 C007 2.2(5) . . . .
C014 C010 C018 C007 -177.8(3) . . . .
C038 C010 C018 C009 -178.5(3) . . . .
C014 C010 C018 C009 1.4(5) . . . .
C020 C009 C018 C007 0.9(5) . . . .
C012 C009 C018 C007 -179.1(3) . . . .
C020 C009 C018 C010 -178.3(3) . . . .
C012 C009 C018 C010 1.6(5) . . . .
C029 C017 C019 C047 -3.0(5) . . . .
C013 C017 C019 C047 177.1(3) . . . .
C029 C017 C019 C028 175.2(3) . . . .
C013 C017 C019 C028 -4.6(5) . . . .
C018 C009 C020 C024 -0.1(5) . . . .
C012 C009 C020 C024 180.0(3) . . . .
C039 N2 C021 C022 0.3(5) . . . .
Al01 N2 C021 C022 -179.9(3) . . . .
C039 N2 C021 C035 -178.4(3) . . . .
Al01 N2 C021 C035 1.3(4) . . . .
N2 C021 C022 C041 -3.2(5) . . . .
C035 C021 C022 C041 175.4(3) . . . .
N2 C021 C022 C031 176.8(3) . . . .
C035 C021 C022 C031 -4.6(5) . . . .
C037 N1 C023 C013 0.2(5) . . . .
Al01 N1 C023 C013 179.7(3) . . . .
C037 N1 C023 C027 -179.9(3) . . . .
Al01 N1 C023 C027 -0.4(3) . . . .
C015 C013 C023 N1 177.4(3) . . . .
C017 C013 C023 N1 -2.2(5) . . . .
C015 C013 C023 C027 -2.5(5) . . . .
C017 C013 C023 C027 177.9(3) . . . .
C007 N3 C024 C020 0.6(5) . . . .
Al01 N3 C024 C020 -179.4(2) . . . .
C009 C020 C024 N3 -0.7(5) . . . .
C016 C014 C026 C052 -1.8(6) . . . .
C010 C014 C026 C052 178.1(4) . . . .
Al01 O2 C027 C032 177.2(3) . . . .
Al01 O2 C027 C023 -1.8(4) . . . .
N1 C023 C027 O2 1.4(4) . . . .
C013 C023 C027 O2 -178.6(3) . . . .
N1 C023 C027 C032 -177.6(3) . . . .
C013 C023 C027 C032 2.3(5) . . . .
C047 C019 C028 C053 0.6(5) . . . .
C017 C019 C028 C053 -177.7(3) . . . .
C047 C019 C028 C030 -179.5(3) . . . .
C017 C019 C028 C030 2.2(5) . . . .
C013 C017 C029 C037 -1.1(5) . . . .
C019 C017 C029 C037 179.0(3) . . . .
C053 C028 C030 C033 2.6(5) . . . .
C019 C028 C030 C033 -177.3(3) . . . .
C053 C028 C030 C015 -178.0(3) . . . .
C019 C028 C030 C015 2.1(5) . . . .
C044 C015 C030 C033 -4.1(6) . . . .
C013 C015 C030 C033 175.5(3) . . . .
C044 C015 C030 C028 176.6(3) . . . .
C013 C015 C030 C028 -3.9(5) . . . .
C021 C022 C031 C050 7.2(5) . . . .
C041 C022 C031 C050 -172.7(3) . . . .
C021 C022 C031 C046 -171.6(3) . . . .
C041 C022 C031 C046 8.4(5) . . . .
O2 C027 C032 C044 180.0(3) . . . .
C023 C027 C032 C044 -1.1(5) . . . .
C028 C030 C033 C048 -0.8(5) . . . .
C015 C030 C033 C048 179.8(3) . . . .
O3 C011 C034 C038 -177.7(3) . . . .
C007 C011 C034 C038 -0.3(5) . . . .
Al01 O1 C035 C045 -177.5(3) . . . .
Al01 O1 C035 C021 2.7(4) . . . .
N2 C021 C035 O1 -2.6(4) . . . .
C022 C021 C035 O1 178.6(3) . . . .
N2 C021 C035 C045 177.6(3) . . . .
C022 C021 C035 C045 -1.2(5) . . . .
C023 N1 C037 C029 1.5(5) . . . .
Al01 N1 C037 C029 -177.9(3) . . . .
C017 C029 C037 N1 -1.0(5) . . . .
C018 C010 C038 C034 -0.6(5) . . . .
C014 C010 C038 C034 179.4(3) . . . .
C011 C034 C038 C010 -0.3(5) . . . .
C021 N2 C039 C025 1.8(5) . . . .
Al01 N2 C039 C025 -177.8(2) . . . .
C041 C025 C039 N2 -1.0(5) . . . .
C060 C036 C040 C056 5.7(5) . . . .
C046 C036 C040 C056 -175.0(3) . . . .
C060 C036 C040 C041 -173.0(3) . . . .
C046 C036 C040 C041 6.3(5) . . . .
C039 C025 C041 C022 -1.9(5) . . . .
C039 C025 C041 C040 178.3(3) . . . .
C021 C022 C041 C025 3.8(5) . . . .
C031 C022 C041 C025 -176.2(3) . . . .
C021 C022 C041 C040 -176.4(3) . . . .
C031 C022 C041 C040 3.6(5) . . . .
C056 C040 C041 C025 -9.8(6) . . . .
C036 C040 C041 C025 168.9(3) . . . .
C056 C040 C041 C022 170.4(3) . . . .
C036 C040 C041 C022 -10.9(5) . . . .
C012 C016 C043 C051 179.1(3) . . . .
C014 C016 C043 C051 -0.7(5) . . . .
C012 C016 C043 C054 -0.6(5) . . . .
C014 C016 C043 C054 179.6(3) . . . .
C027 C032 C044 C015 0.1(5) . . . .
C013 C015 C044 C032 -0.3(5) . . . .
C030 C015 C044 C032 179.3(3) . . . .
O1 C035 C045 C050 -175.8(3) . . . .
C021 C035 C045 C050 4.0(5) . . . .
C040 C036 C046 C061 -174.1(4) . . . .
C060 C036 C046 C061 5.2(5) . . . .
C040 C036 C046 C031 5.8(5) . . . .
C060 C036 C046 C031 -174.9(3) . . . .
C050 C031 C046 C061 -11.9(6) . . . .
C022 C031 C046 C061 166.9(4) . . . .
C050 C031 C046 C036 168.3(4) . . . .
C022 C031 C046 C036 -13.0(5) . . . .
C028 C019 C047 C042 0.6(5) . . . .
C017 C019 C047 C042 178.9(3) . . . .
C057 C042 C047 C019 -1.0(6) . . . .
C030 C033 C048 C058 -0.7(6) . . . .
C016 C012 C049 C055 -0.5(5) . . . .
C009 C012 C049 C055 179.3(3) . . . .
C022 C031 C050 C045 -4.7(6) . . . .
C046 C031 C050 C045 174.1(4) . . . .
C035 C045 C050 C031 -1.0(6) . . . .
C054 C043 C051 C052 178.9(4) . . . .
C016 C043 C051 C052 -0.8(6) . . . .
C043 C051 C052 C026 1.1(6) . . . .
C014 C026 C052 C051 0.3(6) . . . .
C030 C028 C053 C058 -3.0(5) . . . .
C019 C028 C053 C058 176.9(3) . . . .
C030 C028 C053 C057 178.6(3) . . . .
C019 C028 C053 C057 -1.4(5) . . . .
C051 C043 C054 C055 -179.7(4) . . . .
C016 C043 C054 C055 0.1(6) . . . .
C043 C054 C055 C049 0.3(6) . . . .
C012 C049 C055 C054 -0.1(6) . . . .
C036 C040 C056 C062 -1.8(6) . . . .
C041 C040 C056 C062 176.9(3) . . . .
C047 C042 C057 C053 0.1(6) . . . .
C058 C053 C057 C042 -177.2(4) . . . .
C028 C053 C057 C042 1.1(6) . . . .
C033 C048 C058 C053 0.3(6) . . . .
C057 C053 C058 C048 179.8(4) . . . .
C028 C053 C058 C048 1.5(6) . . . .
C062 C059 C060 C063 -179.1(4) . . . .
C062 C059 C060 C036 1.9(6) . . . .
C040 C036 C060 C059 -5.8(6) . . . .
C046 C036 C060 C059 174.9(4) . . . .
C040 C036 C060 C063 175.2(4) . . . .
C046 C036 C060 C063 -4.1(6) . . . .
C036 C046 C061 C064 -2.5(6) . . . .
C031 C046 C061 C064 177.7(4) . . . .
C060 C059 C062 C056 2.1(7) . . . .
C040 C056 C062 C059 -2.1(6) . . . .
C059 C060 C063 C064 -178.8(4) . . . .
C036 C060 C063 C064 0.2(6) . . . .
C060 C063 C064 C061 2.6(7) . . . .
C046 C061 C064 C063 -1.5(7) . . . .
